data_4123390
loop_
_publ_author_name
'B\"ohnke, Julian'
'Braunschweig, Holger'
'Constantinidis, Philipp'
'Dellermann, Theresa'
'Ewing, William C.'
'Fischer, Ingo'
'Hammond, Kai'
'Hupp, Florian'
'Mies, Jan'
'Schmitt, Hans-Christian'
'Vargas, Alfredo'

_publ_section_title
;
 Experimental assessment of the strengths of B-B triple bonds.
;
_journal_issue 5
_journal_name_full 'Journal of the American Chemical Society'
_journal_page_first 1766
_journal_page_last 1769
_journal_paper_doi 10.1021/ja5116293
_journal_volume 137
_journal_year 2015
_chemical_formula_moiety 'C46 H56 B2 N4'
_chemical_formula_sum 'C46 H56 B2 N4'
_chemical_formula_weight 686.57
_chemical_name_common
;
?
;
_chemical_name_systematic
; 
?
;
_space_group_IT_number 15
_symmetry_cell_setting monoclinic
_symmetry_space_group_name_Hall '-C 2yc'
_symmetry_space_group_name_H-M 'C 1 2/c 1'
_atom_sites_solution_hydrogens geom
_atom_sites_solution_primary direct
_atom_sites_solution_secondary difmap
_audit_creation_method SHELXL-97
_cell_angle_alpha 90.00
_cell_angle_beta 98.755(3)
_cell_angle_gamma 90.00
_cell_formula_units_Z 8
_cell_length_a 15.4116(15)
_cell_length_b 17.8993(18)
_cell_length_c 29.421(3)
_cell_measurement_temperature 100(2)
_cell_volume 8021.4(14)
_computing_cell_refinement 'Saint+ ver. 7.68A (Bruker AXS)'
_computing_data_collection 'APEX2 ver. 2010.3 (Bruker AXS)'
_computing_data_reduction 'Saint+ ver. 7.68A (Bruker AXS)'
_computing_molecular_graphics 'XP ver. 5.1 (Bruker AXS, 1998)'
_computing_publication_material 'SHELXL-97 (Sheldrick, 2008)'
_computing_structure_refinement 'SHELXL-97 (Sheldrick, 2008)'
_computing_structure_solution 'SHELXS-97 (Sheldrick, 2008)'
_diffrn_ambient_temperature 100(2)
_diffrn_detector_area_resol_mean 8.333
_diffrn_measured_fraction_theta_full 0.998
_diffrn_measured_fraction_theta_max 0.998
_diffrn_measurement_device_type 'Bruker X8-APEX II'
_diffrn_measurement_method '\f and \w scans'
_diffrn_radiation_monochromator 'multi-layer mirror'
_diffrn_radiation_source 'rotating anode'
_diffrn_radiation_type MoK\a
_diffrn_radiation_wavelength 0.71073
_diffrn_reflns_av_R_equivalents 0.0626
_diffrn_reflns_av_sigmaI/netI 0.0379
_diffrn_reflns_limit_h_max 19
_diffrn_reflns_limit_h_min -19
_diffrn_reflns_limit_k_max 22
_diffrn_reflns_limit_k_min -22
_diffrn_reflns_limit_l_max 37
_diffrn_reflns_limit_l_min -37
_diffrn_reflns_number 72178
_diffrn_reflns_theta_full 26.80
_diffrn_reflns_theta_max 26.80
_diffrn_reflns_theta_min 1.40
_exptl_absorpt_coefficient_mu 0.065
_exptl_absorpt_correction_T_max 0.7454
_exptl_absorpt_correction_T_min 0.6496
_exptl_absorpt_correction_type multi-scan
_exptl_absorpt_process_details 'Sadabs 2008/1 (Bruker 2008)'
_exptl_crystal_colour red
_exptl_crystal_density_diffrn 1.137
_exptl_crystal_density_method 'not measured'
_exptl_crystal_description block
_exptl_crystal_F_000 2960
_exptl_crystal_size_max 0.32
_exptl_crystal_size_mid 0.22
_exptl_crystal_size_min 0.11
_refine_diff_density_max 0.563
_refine_diff_density_min -0.304
_refine_diff_density_rms 0.042
_refine_ls_extinction_method none
_refine_ls_goodness_of_fit_ref 0.977
_refine_ls_hydrogen_treatment constr
_refine_ls_matrix_type full
_refine_ls_number_parameters 547
_refine_ls_number_reflns 8560
_refine_ls_number_restraints 462
_refine_ls_restrained_S_all 0.979
_refine_ls_R_factor_all 0.0874
_refine_ls_R_factor_gt 0.0517
_refine_ls_shift/su_max 0.016
_refine_ls_shift/su_mean 0.001
_refine_ls_structure_factor_coef Fsqd
_refine_ls_weighting_details 'calc w=1/[\s^2^(Fo^2^)+(0.0662P)^2^+10.0101P] where P=(Fo^2^+2Fc^2^)/3'
_refine_ls_weighting_scheme calc
_refine_ls_wR_factor_gt 0.1264
_refine_ls_wR_factor_ref 0.1479
_reflns_number_gt 5800
_reflns_number_total 8560
_reflns_threshold_expression >2sigma(I)
_cod_data_source_file ja5116293_si_002.cif
_cod_data_source_block FlHu066
_cod_depositor_comments
;
The following automatic conversions were performed:

'_symmetry_cell_setting' value 'Monoclinic' changed to 'monoclinic'
according to
/usr/data/users/saulius/crontab/automatic-downloads/rss-feeds/ACS/lib/dictionaries/cif_core.dic
dictionary named 'cif_core.dic' version 2.4.2 from 2011-04-26.

Automatic conversion script
Id: cif_fix_values 3008 2015-01-20 13:52:24Z robertas 

 Adding full bibliography for 4123390.cif.
;
_cod_original_cell_volume 8021.6(14)
_cod_original_sg_symbol_H-M C2/c
_cod_database_code 4123390

loop_
_symmetry_equiv_pos_as_xyz
'x, y, z'
'-x, y, -z+1/2'
'x+1/2, y+1/2, z'
'-x+1/2, y+1/2, -z+1/2'
'-x, -y, -z'
'x, -y, z-1/2'
'-x+1/2, -y+1/2, -z'
'x+1/2, -y+1/2, z-1/2'

loop_
_atom_site_label
_atom_site_type_symbol
_atom_site_fract_x
_atom_site_fract_y
_atom_site_fract_z
_atom_site_U_iso_or_equiv
_atom_site_adp_type
_atom_site_occupancy
_atom_site_symmetry_multiplicity
_atom_site_calc_flag
_atom_site_refinement_flags
_atom_site_disorder_assembly
_atom_site_disorder_group
B1 B 0.24716(15) 0.01022(12) 0.59412(7) 0.0267(4) Uani 1 1 d . . .
C1 C 0.32404(12) 0.04361(10) 0.57688(5) 0.0236(4) Uani 1 1 d . . .
N1 N 0.36474(10) 0.11045(8) 0.59066(5) 0.0243(3) Uani 1 1 d . . .
B2 B 0.17858(15) -0.01994(13) 0.61723(7) 0.0301(5) Uani 1 1 d . . .
C2 C 0.44218(13) 0.06465(11) 0.54058(6) 0.0301(4) Uani 1 1 d . . .
H2A H 0.4851 0.0580 0.5210 0.036 Uiso 1 1 calc R . .
N2 N 0.37396(10) 0.01571(8) 0.54517(5) 0.0265(3) Uani 1 1 d . . .
C3 C 0.43672(12) 0.12264(11) 0.56858(6) 0.0287(4) Uani 1 1 d . . .
H3A H 0.4751 0.1645 0.5726 0.034 Uiso 1 1 calc R . .
N3 N 0.02336(11) -0.04786(10) 0.63606(5) 0.0325(4) Uani 1 1 d . . .
C4 C 0.11353(13) -0.05250(11) 0.64416(6) 0.0290(4) Uani 1 1 d . A .
N4 N 0.13075(10) -0.09519(9) 0.68386(5) 0.0297(4) Uani 1 1 d . . .
C5 C -0.01296(14) -0.08552(13) 0.66984(6) 0.0380(5) Uani 1 1 d . A .
H5A H -0.0737 -0.0899 0.6717 0.046 Uiso 1 1 calc R . .
C6 C 0.05314(13) -0.11444(12) 0.69925(6) 0.0363(5) Uani 1 1 d . A .
H6A H 0.0479 -0.1430 0.7259 0.044 Uiso 1 1 calc R . .
C11 C 0.36007(13) -0.05353(10) 0.52029(6) 0.0279(4) Uani 1 1 d . . .
C12 C 0.33282(13) -0.04952(11) 0.47259(6) 0.0304(4) Uani 1 1 d . . .
C13 C 0.32472(14) -0.11624(12) 0.44816(7) 0.0390(5) Uani 1 1 d . . .
H13A H 0.3072 -0.1151 0.4158 0.047 Uiso 1 1 calc R . .
C14 C 0.34162(16) -0.18410(13) 0.47005(7) 0.0456(6) Uani 1 1 d . . .
H14A H 0.3358 -0.2291 0.4527 0.055 Uiso 1 1 calc R . .
C15 C 0.36699(16) -0.18657(12) 0.51724(7) 0.0436(5) Uani 1 1 d . . .
H15A H 0.3778 -0.2336 0.5320 0.052 Uiso 1 1 calc R . .
C16 C 0.37703(14) -0.12152(11) 0.54346(6) 0.0345(5) Uani 1 1 d . . .
C17 C 0.31238(14) 0.02544(12) 0.44976(6) 0.0352(5) Uani 1 1 d . . .
H17A H 0.3672 0.0551 0.4531 0.042 Uiso 1 1 calc R . .
H17B H 0.2707 0.0522 0.4665 0.042 Uiso 1 1 calc R . .
C18 C 0.27355(16) 0.02278(14) 0.39891(7) 0.0436(5) Uani 1 1 d . . .
H18A H 0.2626 0.0738 0.3873 0.065 Uiso 1 1 calc R . .
H18B H 0.2182 -0.0051 0.3951 0.065 Uiso 1 1 calc R . .
H18C H 0.3149 -0.0020 0.3817 0.065 Uiso 1 1 calc R . .
C19 C 0.40650(15) -0.12619(11) 0.59500(6) 0.0373(5) Uani 1 1 d . . .
H19A H 0.3656 -0.0965 0.6107 0.045 Uiso 1 1 calc R . .
H19B H 0.4025 -0.1788 0.6048 0.045 Uiso 1 1 calc R . .
C20 C 0.49911(16) -0.09850(14) 0.61058(7) 0.0467(6) Uani 1 1 d . . .
H20A H 0.5133 -0.1030 0.6441 0.070 Uiso 1 1 calc R . .
H20B H 0.5035 -0.0460 0.6017 0.070 Uiso 1 1 calc R . .
H20C H 0.5404 -0.1286 0.5961 0.070 Uiso 1 1 calc R . .
C21 C 0.34079(12) 0.15924(10) 0.62566(6) 0.0243(4) Uani 1 1 d . . .
C22 C 0.39530(12) 0.16048(10) 0.66837(6) 0.0269(4) Uani 1 1 d . . .
C23 C 0.37365(13) 0.21038(11) 0.70124(6) 0.0334(4) Uani 1 1 d . . .
H23A H 0.4096 0.2132 0.7304 0.040 Uiso 1 1 calc R . .
C24 C 0.30089(14) 0.25573(12) 0.69203(7) 0.0367(5) Uani 1 1 d . . .
H24A H 0.2870 0.2892 0.7149 0.044 Uiso 1 1 calc R . .
C25 C 0.24768(14) 0.25295(11) 0.64952(7) 0.0346(5) Uani 1 1 d . . .
H25A H 0.1975 0.2843 0.6437 0.042 Uiso 1 1 calc R . .
C26 C 0.26694(12) 0.20461(10) 0.61513(6) 0.0274(4) Uani 1 1 d . . .
C27 C 0.21122(14) 0.19993(12) 0.56816(7) 0.0368(5) Uani 1 1 d . . .
H27A H 0.2504 0.2052 0.5446 0.044 Uiso 1 1 calc R . .
H27B H 0.1850 0.1494 0.5647 0.044 Uiso 1 1 calc R . .
C28 C 0.13877(17) 0.25600(15) 0.55794(9) 0.0568(7) Uani 1 1 d . . .
H28A H 0.0957 0.2482 0.5788 0.085 Uiso 1 1 calc R . .
H28B H 0.1100 0.2500 0.5261 0.085 Uiso 1 1 calc R . .
H28C H 0.1631 0.3065 0.5623 0.085 Uiso 1 1 calc R . .
C29 C 0.47002(13) 0.10593(11) 0.68031(6) 0.0317(4) Uani 1 1 d . . .
H29A H 0.5133 0.1270 0.7053 0.038 Uiso 1 1 calc R . .
H29B H 0.4998 0.0984 0.6531 0.038 Uiso 1 1 calc R . .
C30 C 0.43756(14) 0.03089(12) 0.69552(7) 0.0365(5) Uani 1 1 d . . .
H30A H 0.4875 -0.0031 0.7031 0.055 Uiso 1 1 calc R . .
H30B H 0.3956 0.0094 0.6705 0.055 Uiso 1 1 calc R . .
H30C H 0.4087 0.0381 0.7227 0.055 Uiso 1 1 calc R . .
C31 C -0.0289(3) 0.0015(2) 0.60195(14) 0.0271(7) Uani 0.638(5) 1 d PU A 1
C32 C -0.0511(3) -0.0289(3) 0.55756(16) 0.0293(7) Uani 0.638(5) 1 d PU A 1
C33 C -0.0976(4) 0.0175(3) 0.52373(16) 0.0353(8) Uani 0.638(5) 1 d PU A 1
H33 H -0.1126 -0.0004 0.4931 0.042 Uiso 0.638(5) 1 calc PR A 1
C34 C -0.1216(3) 0.0888(3) 0.53457(16) 0.0410(8) Uani 0.638(5) 1 d PU A 1
H34 H -0.1543 0.1191 0.5116 0.049 Uiso 0.638(5) 1 calc PR A 1
C35 C -0.0981(3) 0.1168(2) 0.57914(14) 0.0382(8) Uani 0.638(5) 1 d PU A 1
H35 H -0.1151 0.1660 0.5860 0.046 Uiso 0.638(5) 1 calc PR A 1
C36 C -0.0506(3) 0.0738(2) 0.61335(14) 0.0354(7) Uani 0.638(5) 1 d PU A 1
C37 C -0.0270(3) 0.1056(2) 0.66241(15) 0.0519(10) Uani 0.638(5) 1 d PDU A 1
H37A H -0.0807 0.1246 0.6732 0.062 Uiso 0.638(5) 1 calc PR A 1
H37B H -0.0019 0.0656 0.6836 0.062 Uiso 0.638(5) 1 calc PR A 1
C38 C 0.0396(3) 0.1692(2) 0.66264(17) 0.0690(13) Uani 0.638(5) 1 d PDU A 1
H38A H 0.0921 0.1505 0.6513 0.103 Uiso 0.638(5) 1 calc PR A 1
H38B H 0.0558 0.1879 0.6941 0.103 Uiso 0.638(5) 1 calc PR A 1
H38C H 0.0135 0.2097 0.6427 0.103 Uiso 0.638(5) 1 calc PR A 1
C39 C -0.0308(4) -0.1079(3) 0.5474(2) 0.0336(9) Uani 0.638(5) 1 d PDU A 1
H39A H 0.0288 -0.1203 0.5632 0.040 Uiso 0.638(5) 1 calc PR A 1
H39B H -0.0307 -0.1134 0.5139 0.040 Uiso 0.638(5) 1 calc PR A 1
C40 C -0.0969(4) -0.1635(4) 0.5625(3) 0.0401(13) Uani 0.638(5) 1 d PDU A 1
H40A H -0.0924 -0.1626 0.5960 0.060 Uiso 0.638(5) 1 calc PR A 1
H40B H -0.0838 -0.2139 0.5524 0.060 Uiso 0.638(5) 1 calc PR A 1
H40C H -0.1565 -0.1495 0.5486 0.060 Uiso 0.638(5) 1 calc PR A 1
C31A C -0.0152(4) -0.0073(3) 0.5986(2) 0.0293(11) Uani 0.362(5) 1 d PGU A 2
C32A C -0.0231(3) 0.0689(3) 0.60869(17) 0.0354(11) Uani 0.362(5) 1 d PGU A 2
C33A C -0.0695(4) 0.1138(3) 0.5748(2) 0.0392(12) Uani 0.362(5) 1 d PGU A 2
H33A H -0.0747 0.1658 0.5803 0.047 Uiso 0.362(5) 1 d PG A 2
C34A C -0.1081(5) 0.0840(5) 0.5335(2) 0.0406(12) Uani 0.362(5) 1 d PGU A 2
H34A H -0.1402 0.1155 0.5110 0.049 Uiso 0.362(5) 1 d PG A 2
C35A C -0.1002(5) 0.0085(5) 0.5246(2) 0.0351(11) Uani 0.362(5) 1 d PGU A 2
H35A H -0.1275 -0.0114 0.4960 0.042 Uiso 0.362(5) 1 d PG A 2
C36A C -0.0532(5) -0.0387(4) 0.5569(2) 0.0303(10) Uani 0.362(5) 1 d PGU A 2
C37A C 0.0151(5) 0.1017(3) 0.65484(19) 0.0448(12) Uani 0.362(5) 1 d PGDU A 2
H37C H 0.0777 0.1124 0.6538 0.054 Uiso 0.362(5) 1 calc PR A 2
H37D H 0.0135 0.0619 0.6781 0.054 Uiso 0.362(5) 1 calc PR A 2
C39A C -0.0411(7) -0.1206(4) 0.5464(3) 0.0313(12) Uani 0.362(5) 1 d PGDU A 2
H39C H 0.0144 -0.1385 0.5645 0.038 Uiso 0.362(5) 1 calc PR A 2
H39D H -0.0360 -0.1261 0.5134 0.038 Uiso 0.362(5) 1 calc PR A 2
C38A C -0.0245(6) 0.1719(4) 0.6732(3) 0.0676(19) Uani 0.362(5) 1 d PDU A 2
H38D H -0.0090 0.2156 0.6560 0.101 Uiso 0.362(5) 1 calc PR A 2
H38E H -0.0012 0.1781 0.7058 0.101 Uiso 0.362(5) 1 calc PR A 2
H38F H -0.0885 0.1669 0.6694 0.101 Uiso 0.362(5) 1 calc PR A 2
C40A C -0.1172(7) -0.1695(9) 0.5573(5) 0.040(2) Uani 0.362(5) 1 d PDU A 2
H40D H -0.1241 -0.1628 0.5897 0.060 Uiso 0.362(5) 1 calc PR A 2
H40E H -0.1045 -0.2221 0.5518 0.060 Uiso 0.362(5) 1 calc PR A 2
H40F H -0.1716 -0.1548 0.5376 0.060 Uiso 0.362(5) 1 calc PR A 2
C41 C 0.21652(12) -0.11036(11) 0.70840(6) 0.0284(4) Uani 1 1 d . A .
C42 C 0.24680(13) -0.06731(11) 0.74754(6) 0.0318(4) Uani 1 1 d . . .
C43 C 0.32848(14) -0.08517(12) 0.77204(6) 0.0359(5) Uani 1 1 d . A .
H43A H 0.3504 -0.0577 0.7990 0.043 Uiso 1 1 calc R . .
C44 C 0.37828(14) -0.14222(13) 0.75784(7) 0.0392(5) Uani 1 1 d . . .
H44A H 0.4342 -0.1534 0.7749 0.047 Uiso 1 1 calc R A .
C45 C 0.34712(14) -0.18326(12) 0.71878(7) 0.0382(5) Uani 1 1 d . A .
H45A H 0.3822 -0.2221 0.7092 0.046 Uiso 1 1 calc R . .
C46 C 0.26538(13) -0.16838(11) 0.69343(6) 0.0319(4) Uani 1 1 d . . .
C47 C 0.19544(14) -0.00218(12) 0.76243(7) 0.0378(5) Uani 1 1 d . A .
H47A H 0.2042 0.0001 0.7964 0.045 Uiso 1 1 calc R . .
H47B H 0.1321 -0.0103 0.7516 0.045 Uiso 1 1 calc R . .
C48 C 0.22308(18) 0.07197(13) 0.74366(9) 0.0525(6) Uani 1 1 d . . .
H48A H 0.1884 0.1125 0.7542 0.079 Uiso 1 1 calc R A .
H48B H 0.2132 0.0704 0.7100 0.079 Uiso 1 1 calc R . .
H48C H 0.2855 0.0807 0.7547 0.079 Uiso 1 1 calc R . .
C49 C 0.22944(15) -0.21546(12) 0.65199(6) 0.0375(5) Uani 1 1 d . A .
H49A H 0.2785 -0.2425 0.6412 0.045 Uiso 1 1 calc R . .
H49B H 0.2027 -0.1822 0.6268 0.045 Uiso 1 1 calc R . .
C50 C 0.16068(17) -0.27202(14) 0.66246(8) 0.0499(6) Uani 1 1 d . . .
H50A H 0.1396 -0.3009 0.6347 0.075 Uiso 1 1 calc R A .
H50B H 0.1113 -0.2455 0.6725 0.075 Uiso 1 1 calc R . .
H50C H 0.1871 -0.3059 0.6869 0.075 Uiso 1 1 calc R . .

loop_
_atom_site_aniso_label
_atom_site_aniso_U_11
_atom_site_aniso_U_22
_atom_site_aniso_U_33
_atom_site_aniso_U_23
_atom_site_aniso_U_13
_atom_site_aniso_U_12
B1 0.0389(12) 0.0252(11) 0.0161(9) -0.0017(8) 0.0045(8) -0.0008(9)
C1 0.0330(10) 0.0243(9) 0.0140(7) 0.0014(7) 0.0052(7) 0.0033(8)
N1 0.0300(8) 0.0252(8) 0.0196(7) 0.0006(6) 0.0097(6) -0.0003(6)
B2 0.0385(12) 0.0341(12) 0.0168(9) 0.0026(8) 0.0008(8) -0.0045(10)
C2 0.0346(10) 0.0338(11) 0.0249(9) 0.0030(8) 0.0139(8) 0.0032(8)
N2 0.0368(9) 0.0250(8) 0.0199(7) 0.0016(6) 0.0115(6) 0.0027(7)
C3 0.0303(10) 0.0309(10) 0.0271(9) 0.0034(8) 0.0114(7) -0.0010(8)
N3 0.0356(9) 0.0410(10) 0.0205(8) 0.0081(7) 0.0028(6) -0.0084(8)
C4 0.0386(11) 0.0322(11) 0.0158(8) 0.0016(7) 0.0022(7) -0.0079(8)
N4 0.0357(9) 0.0382(10) 0.0156(7) 0.0055(6) 0.0049(6) -0.0082(7)
C5 0.0372(11) 0.0509(13) 0.0271(10) 0.0087(9) 0.0092(8) -0.0089(10)
C6 0.0393(11) 0.0484(13) 0.0231(9) 0.0096(9) 0.0107(8) -0.0080(10)
C11 0.0381(10) 0.0263(10) 0.0215(9) -0.0001(7) 0.0115(7) 0.0046(8)
C12 0.0379(11) 0.0341(11) 0.0210(9) 0.0009(8) 0.0106(8) 0.0050(9)
C13 0.0518(13) 0.0433(13) 0.0228(9) -0.0054(9) 0.0088(9) 0.0066(10)
C14 0.0700(16) 0.0348(12) 0.0322(11) -0.0099(9) 0.0087(10) 0.0086(11)
C15 0.0700(15) 0.0279(11) 0.0339(11) 0.0006(9) 0.0105(10) 0.0087(11)
C16 0.0491(12) 0.0313(11) 0.0246(9) 0.0011(8) 0.0099(8) 0.0067(9)
C17 0.0456(12) 0.0393(12) 0.0220(9) 0.0053(8) 0.0092(8) 0.0041(9)
C18 0.0543(14) 0.0512(14) 0.0252(10) 0.0102(9) 0.0059(9) 0.0039(11)
C19 0.0597(14) 0.0290(11) 0.0246(9) 0.0063(8) 0.0102(9) 0.0095(10)
C20 0.0560(14) 0.0543(15) 0.0296(11) 0.0069(10) 0.0066(10) 0.0151(12)
C21 0.0317(10) 0.0228(9) 0.0205(8) -0.0023(7) 0.0106(7) -0.0037(8)
C22 0.0302(10) 0.0255(10) 0.0259(9) -0.0003(7) 0.0070(7) -0.0031(8)
C23 0.0412(11) 0.0344(11) 0.0245(9) -0.0065(8) 0.0045(8) -0.0045(9)
C24 0.0476(12) 0.0343(11) 0.0300(10) -0.0108(8) 0.0124(9) 0.0011(10)
C25 0.0391(11) 0.0322(11) 0.0343(11) -0.0026(8) 0.0114(8) 0.0059(9)
C26 0.0312(10) 0.0279(10) 0.0247(9) 0.0011(7) 0.0089(7) -0.0002(8)
C27 0.0395(11) 0.0413(12) 0.0295(10) 0.0001(9) 0.0045(8) 0.0061(10)
C28 0.0604(16) 0.0604(17) 0.0461(14) -0.0055(12) -0.0033(11) 0.0176(13)
C29 0.0327(10) 0.0390(11) 0.0230(9) -0.0029(8) 0.0029(7) 0.0004(9)
C30 0.0406(11) 0.0377(12) 0.0295(10) 0.0006(8) 0.0002(8) 0.0036(9)
C31 0.0290(14) 0.0314(14) 0.0217(12) 0.0070(11) 0.0066(11) -0.0030(12)
C32 0.0309(13) 0.0336(14) 0.0241(12) 0.0053(11) 0.0068(11) -0.0069(12)
C33 0.0359(14) 0.0431(17) 0.0266(13) 0.0078(12) 0.0034(12) -0.0070(13)
C34 0.0399(17) 0.0422(15) 0.0407(14) 0.0163(13) 0.0057(13) 0.0001(14)
C35 0.0390(18) 0.0329(14) 0.0444(14) 0.0069(12) 0.0113(14) -0.0017(14)
C36 0.0367(16) 0.0343(13) 0.0363(13) 0.0008(11) 0.0085(12) -0.0031(13)
C37 0.058(2) 0.0449(18) 0.0517(17) -0.0035(15) 0.0036(17) -0.0085(18)
C38 0.076(3) 0.060(2) 0.068(2) -0.0091(19) 0.002(2) -0.013(2)
C39 0.0364(18) 0.0378(17) 0.0264(14) -0.0003(14) 0.0045(13) -0.0048(15)
C40 0.044(3) 0.033(2) 0.043(2) -0.0035(17) 0.003(2) -0.007(2)
C31A 0.029(2) 0.0318(18) 0.0282(18) 0.0018(15) 0.0076(17) -0.0008(17)
C32A 0.033(2) 0.0353(17) 0.0381(17) -0.0001(15) 0.0067(17) 0.0002(18)
C33A 0.036(2) 0.0356(18) 0.0471(18) 0.0037(16) 0.0088(19) 0.0025(19)
C34A 0.040(2) 0.0408(19) 0.0413(18) 0.0143(17) 0.0056(18) -0.0002(19)
C35A 0.0352(19) 0.0405(19) 0.0296(18) 0.0092(17) 0.0056(17) -0.0050(18)
C36A 0.0309(17) 0.0362(17) 0.0242(16) 0.0049(15) 0.0057(15) -0.0056(16)
C37A 0.044(2) 0.043(2) 0.046(2) -0.0106(18) 0.002(2) -0.001(2)
C39A 0.031(2) 0.034(2) 0.028(2) -0.0020(19) 0.0035(19) -0.006(2)
C38A 0.073(3) 0.062(3) 0.066(3) -0.019(3) 0.003(3) 0.009(3)
C40A 0.037(4) 0.041(3) 0.041(3) 0.003(3) 0.003(3) -0.010(3)
C41 0.0368(10) 0.0340(11) 0.0153(8) 0.0062(7) 0.0067(7) -0.0074(8)
C42 0.0405(11) 0.0369(11) 0.0189(8) 0.0040(8) 0.0074(7) -0.0111(9)
C43 0.0425(12) 0.0428(12) 0.0214(9) 0.0024(8) 0.0017(8) -0.0112(10)
C44 0.0394(11) 0.0489(13) 0.0279(10) 0.0088(9) 0.0004(8) -0.0047(10)
C45 0.0450(12) 0.0393(12) 0.0309(10) 0.0059(9) 0.0083(9) -0.0001(10)
C46 0.0428(11) 0.0341(11) 0.0197(9) 0.0048(8) 0.0082(8) -0.0069(9)
C47 0.0444(12) 0.0449(13) 0.0254(10) -0.0060(9) 0.0089(8) -0.0057(10)
C48 0.0661(16) 0.0392(13) 0.0554(15) -0.0053(11) 0.0194(12) -0.0021(12)
C49 0.0514(13) 0.0391(12) 0.0230(9) -0.0009(8) 0.0094(9) -0.0038(10)
C50 0.0657(16) 0.0494(14) 0.0367(12) -0.0107(10) 0.0140(11) -0.0170(12)

loop_
_atom_type_symbol
_atom_type_description
_atom_type_scat_dispersion_real
_atom_type_scat_dispersion_imag
_atom_type_scat_source
C C 0.0033 0.0016 'International Tables Vol C Tables 4.2.6.8 and 6.1.1.4'
H H 0.0000 0.0000 'International Tables Vol C Tables 4.2.6.8 and 6.1.1.4'
B B 0.0013 0.0007 'International Tables Vol C Tables 4.2.6.8 and 6.1.1.4'
N N 0.0061 0.0033 'International Tables Vol C Tables 4.2.6.8 and 6.1.1.4'

loop_
_geom_angle_atom_site_label_1
_geom_angle_atom_site_label_2
_geom_angle_atom_site_label_3
_geom_angle
B2 B1 C1 172.03(19)
N1 C1 N2 103.59(15)
N1 C1 B1 126.77(15)
N2 C1 B1 129.60(17)
C1 N1 C3 111.02(14)
C1 N1 C21 125.45(14)
C3 N1 C21 123.39(15)
B1 B2 C4 175.4(2)
C3 C2 N2 108.07(16)
C3 C2 H2A 126.0
N2 C2 H2A 126.0
C1 N2 C2 110.05(15)
C1 N2 C11 126.62(15)
C2 N2 C11 123.33(14)
C2 C3 N1 107.27(17)
C2 C3 H3A 126.4
N1 C3 H3A 126.4
C4 N3 C31A 118.1(3)
C4 N3 C5 110.70(15)
C31A N3 C5 131.1(3)
C4 N3 C31 125.8(2)
C31A N3 C31 11.0(3)
C5 N3 C31 122.6(2)
N3 C4 N4 103.76(15)
N3 C4 B2 128.94(16)
N4 C4 B2 127.30(17)
C6 N4 C4 110.38(16)
C6 N4 C41 124.37(15)
C4 N4 C41 124.92(15)
C6 C5 N3 107.54(18)
C6 C5 H5A 126.2
N3 C5 H5A 126.2
C5 C6 N4 107.63(16)
C5 C6 H6A 126.2
N4 C6 H6A 126.2
C16 C11 C12 122.43(17)
C16 C11 N2 119.92(15)
C12 C11 N2 117.60(16)
C13 C12 C11 117.56(18)
C13 C12 C17 122.46(17)
C11 C12 C17 119.97(17)
C14 C13 C12 121.26(18)
C14 C13 H13A 119.4
C12 C13 H13A 119.4
C13 C14 C15 120.0(2)
C13 C14 H14A 120.0
C15 C14 H14A 120.0
C14 C15 C16 121.3(2)
C14 C15 H15A 119.4
C16 C15 H15A 119.4
C15 C16 C11 117.42(17)
C15 C16 C19 119.92(18)
C11 C16 C19 122.66(17)
C12 C17 C18 115.60(18)
C12 C17 H17A 108.4
C18 C17 H17A 108.4
C12 C17 H17B 108.4
C18 C17 H17B 108.4
H17A C17 H17B 107.4
C17 C18 H18A 109.5
C17 C18 H18B 109.5
H18A C18 H18B 109.5
C17 C18 H18C 109.5
H18A C18 H18C 109.5
H18B C18 H18C 109.5
C20 C19 C16 114.16(17)
C20 C19 H19A 108.7
C16 C19 H19A 108.7
C20 C19 H19B 108.7
C16 C19 H19B 108.7
H19A C19 H19B 107.6
C19 C20 H20A 109.5
C19 C20 H20B 109.5
H20A C20 H20B 109.5
C19 C20 H20C 109.5
H20A C20 H20C 109.5
H20B C20 H20C 109.5
C26 C21 C22 123.21(16)
C26 C21 N1 118.92(15)
C22 C21 N1 117.83(16)
C23 C22 C21 117.26(17)
C23 C22 C29 120.52(17)
C21 C22 C29 122.02(16)
C24 C23 C22 120.98(18)
C24 C23 H23A 119.5
C22 C23 H23A 119.5
C23 C24 C25 120.52(18)
C23 C24 H24A 119.7
C25 C24 H24A 119.7
C24 C25 C26 120.88(19)
C24 C25 H25A 119.6
C26 C25 H25A 119.6
C21 C26 C25 117.13(17)
C21 C26 C27 120.07(16)
C25 C26 C27 122.80(17)
C28 C27 C26 116.63(18)
C28 C27 H27A 108.1
C26 C27 H27A 108.1
C28 C27 H27B 108.1
C26 C27 H27B 108.1
H27A C27 H27B 107.3
C27 C28 H28A 109.5
C27 C28 H28B 109.5
H28A C28 H28B 109.5
C27 C28 H28C 109.5
H28A C28 H28C 109.5
H28B C28 H28C 109.5
C22 C29 C30 111.44(16)
C22 C29 H29A 109.3
C30 C29 H29A 109.3
C22 C29 H29B 109.3
C30 C29 H29B 109.3
H29A C29 H29B 108.0
C29 C30 H30A 109.5
C29 C30 H30B 109.5
H30A C30 H30B 109.5
C29 C30 H30C 109.5
H30A C30 H30C 109.5
H30B C30 H30C 109.5
C36 C31 C32 123.3(3)
C36 C31 N3 121.2(3)
C32 C31 N3 115.5(3)
C31 C32 C33 117.1(3)
C31 C32 C39 121.6(3)
C33 C32 C39 121.2(3)
C34 C33 C32 120.5(3)
C34 C33 H33 119.7
C32 C33 H33 119.7
C33 C34 C35 120.6(3)
C33 C34 H34 119.7
C35 C34 H34 119.7
C36 C35 C34 121.0(4)
C36 C35 H35 119.5
C34 C35 H35 119.5
C35 C36 C31 117.5(3)
C35 C36 C37 119.9(3)
C31 C36 C37 122.6(3)
C38 C37 C36 109.9(3)
C38 C37 H37A 109.7
C36 C37 H37A 109.7
C38 C37 H37B 109.7
C36 C37 H37B 109.7
H37A C37 H37B 108.2
C32 C39 C40 112.8(4)
C32 C39 H39A 109.0
C40 C39 H39A 109.0
C32 C39 H39B 109.0
C40 C39 H39B 109.0
H39A C39 H39B 107.8
N3 C31A C36A 124.3(3)
N3 C31A C32A 112.5(3)
C36A C31A C32A 122.7
C33A C32A C31A 117.4
C33A C32A C37A 120.4
C31A C32A C37A 122.1
C34A C33A C32A 121.0
C34A C33A H33A 119.5
C32A C33A H33A 119.5
C33A C34A C35A 120.4
C33A C34A H34A 119.8
C35A C34A H34A 119.8
C34A C35A C36A 121.0
C34A C35A H35A 119.5
C36A C35A H35A 119.5
C35A C36A C31A 117.5
C35A C36A C39A 121.0
C31A C36A C39A 121.5
C32A C37A C38A 120.9(4)
C32A C37A H37C 107.1
C38A C37A H37C 107.1
C32A C37A H37D 107.1
C38A C37A H37D 107.1
H37C C37A H37D 106.8
C36A C39A C40A 112.7(8)
C36A C39A H39C 109.1
C40A C39A H39C 109.1
C36A C39A H39D 109.1
C40A C39A H39D 109.0
H39C C39A H39D 107.8
C37A C38A H38D 109.5
C37A C38A H38E 109.5
H38D C38A H38E 109.5
C37A C38A H38F 109.5
H38D C38A H38F 109.5
H38E C38A H38F 109.5
C39A C40A H40D 109.5
C39A C40A H40E 109.5
H40D C40A H40E 109.5
C39A C40A H40F 109.5
H40D C40A H40F 109.5
H40E C40A H40F 109.5
C46 C41 C42 122.67(18)
C46 C41 N4 118.93(16)
C42 C41 N4 118.37(18)
C43 C42 C41 117.44(19)
C43 C42 C47 120.02(18)
C41 C42 C47 122.51(18)
C44 C43 C42 120.99(19)
C44 C43 H43A 119.5
C42 C43 H43A 119.5
C43 C44 C45 120.3(2)
C43 C44 H44A 119.9
C45 C44 H44A 119.9
C44 C45 C46 121.0(2)
C44 C45 H45A 119.5
C46 C45 H45A 119.5
C45 C46 C41 117.58(18)
C45 C46 C49 121.07(19)
C41 C46 C49 121.32(18)
C42 C47 C48 112.30(17)
C42 C47 H47A 109.1
C48 C47 H47A 109.1
C42 C47 H47B 109.1
C48 C47 H47B 109.1
H47A C47 H47B 107.9
C47 C48 H48A 109.5
C47 C48 H48B 109.5
H48A C48 H48B 109.5
C47 C48 H48C 109.5
H48A C48 H48C 109.5
H48B C48 H48C 109.5
C46 C49 C50 112.67(16)
C46 C49 H49A 109.1
C50 C49 H49A 109.1
C46 C49 H49B 109.1
C50 C49 H49B 109.1
H49A C49 H49B 107.8
C49 C50 H50A 109.5
C49 C50 H50B 109.5
H50A C50 H50B 109.5
C49 C50 H50C 109.5
H50A C50 H50C 109.5
H50B C50 H50C 109.5

loop_
_geom_bond_atom_site_label_1
_geom_bond_atom_site_label_2
_geom_bond_distance
B1 B2 1.446(3)
B1 C1 1.484(3)
C1 N1 1.383(2)
C1 N2 1.389(2)
N1 C3 1.386(2)
N1 C21 1.441(2)
B2 C4 1.488(3)
C2 C3 1.336(3)
C2 N2 1.391(2)
C2 H2A 0.9500
N2 C11 1.439(2)
C3 H3A 0.9500
N3 C4 1.376(3)
N3 C31A 1.377(6)
N3 C5 1.387(2)
N3 C31 1.479(4)
C4 N4 1.387(2)
N4 C6 1.386(2)
N4 C41 1.432(2)
C5 C6 1.336(3)
C5 H5A 0.9500
C6 H6A 0.9500
C11 C16 1.400(3)
C11 C12 1.404(2)
C12 C13 1.390(3)
C12 C17 1.512(3)
C13 C14 1.381(3)
C13 H13A 0.9500
C14 C15 1.385(3)
C14 H14A 0.9500
C15 C16 1.392(3)
C15 H15A 0.9500
C16 C19 1.518(3)
C17 C18 1.525(3)
C17 H17A 0.9900
C17 H17B 0.9900
C18 H18A 0.9800
C18 H18B 0.9800
C18 H18C 0.9800
C19 C20 1.514(3)
C19 H19A 0.9900
C19 H19B 0.9900
C20 H20A 0.9800
C20 H20B 0.9800
C20 H20C 0.9800
C21 C26 1.394(3)
C21 C22 1.401(2)
C22 C23 1.394(3)
C22 C29 1.510(3)
C23 C24 1.377(3)
C23 H23A 0.9500
C24 C25 1.388(3)
C24 H24A 0.9500
C25 C26 1.397(3)
C25 H25A 0.9500
C26 C27 1.514(3)
C27 C28 1.497(3)
C27 H27A 0.9900
C27 H27B 0.9900
C28 H28A 0.9800
C28 H28B 0.9800
C28 H28C 0.9800
C29 C30 1.524(3)
C29 H29A 0.9900
C29 H29B 0.9900
C30 H30A 0.9800
C30 H30B 0.9800
C30 H30C 0.9800
C31 C36 1.391(5)
C31 C32 1.408(4)
C32 C33 1.405(4)
C32 C39 1.490(5)
C33 C34 1.379(5)
C33 H33 0.9500
C33 H35A 1.0145
C34 C35 1.399(5)
C34 H34 0.9500
C34 H34A 0.8555
C35 C36 1.385(5)
C35 H35 0.9500
C35 H33A 0.9464
C36 C37 1.543(5)
C37 C38 1.531(3)
C37 H37A 0.9900
C37 H37B 0.9900
C38 H38A 0.9800
C38 H38B 0.9800
C38 H38C 0.9800
C39 C40 1.537(3)
C39 H39A 0.9900
C39 H39B 0.9900
C40 H40A 0.9800
C40 H40B 0.9800
C40 H40C 0.9800
C31A C36A 1.3948
C31A C32A 1.4045
C32A C33A 1.3899
C32A C37A 1.5131
C33A C34A 1.3765
C33A H33A 0.9500
C34A C35A 1.3864
C34A H34A 0.9500
C35A C36A 1.3899
C35A H35A 0.9500
C36A C39A 1.5154
C37A C38A 1.530(3)
C37A H37C 0.9900
C37A H37D 0.9900
C39A C40A 1.537(3)
C39A H39C 0.9900
C39A H39D 0.9900
C38A H38D 0.9800
C38A H38E 0.9800
C38A H38F 0.9800
C40A H40D 0.9800
C40A H40E 0.9800
C40A H40F 0.9800
C41 C46 1.393(3)
C41 C42 1.405(3)
C42 C43 1.389(3)
C42 C47 1.511(3)
C43 C44 1.380(3)
C43 H43A 0.9500
C44 C45 1.386(3)
C44 H44A 0.9500
C45 C46 1.389(3)
C45 H45A 0.9500
C46 C49 1.516(3)
C47 C48 1.523(3)
C47 H47A 0.9900
C47 H47B 0.9900
C48 H48A 0.9800
C48 H48B 0.9800
C48 H48C 0.9800
C49 C50 1.530(3)
C49 H49A 0.9900
C49 H49B 0.9900
C50 H50A 0.9800
C50 H50B 0.9800
C50 H50C 0.9800

loop_
_geom_torsion_atom_site_label_1
_geom_torsion_atom_site_label_2
_geom_torsion_atom_site_label_3
_geom_torsion_atom_site_label_4
_geom_torsion
N2 C1 N1 C3 -0.40(18)
B1 C1 N1 C3 177.60(17)
N2 C1 N1 C21 -176.12(15)
B1 C1 N1 C21 1.9(3)
N1 C1 N2 C2 0.20(18)
B1 C1 N2 C2 -177.72(18)
N1 C1 N2 C11 179.67(15)
B1 C1 N2 C11 1.7(3)
C3 C2 N2 C1 0.1(2)
C3 C2 N2 C11 -179.42(16)
N2 C2 C3 N1 -0.3(2)
C1 N1 C3 C2 0.5(2)
C21 N1 C3 C2 176.28(16)
C31A N3 C4 N4 179.1(3)
C5 N3 C4 N4 0.7(2)
C31 N3 C4 N4 169.7(2)
C31A N3 C4 B2 -0.9(4)
C5 N3 C4 B2 -179.3(2)
C31 N3 C4 B2 -10.3(4)
N3 C4 N4 C6 -0.8(2)
B2 C4 N4 C6 179.17(19)
N3 C4 N4 C41 -174.40(17)
B2 C4 N4 C41 5.6(3)
C4 N3 C5 C6 -0.3(2)
C31A N3 C5 C6 -178.4(3)
C31 N3 C5 C6 -169.7(2)
N3 C5 C6 N4 -0.2(2)
C4 N4 C6 C5 0.7(2)
C41 N4 C6 C5 174.29(19)
C1 N2 C11 C16 -70.6(2)
C2 N2 C11 C16 108.8(2)
C1 N2 C11 C12 111.8(2)
C2 N2 C11 C12 -68.8(2)
C16 C11 C12 C13 -1.4(3)
N2 C11 C12 C13 176.06(17)
C16 C11 C12 C17 177.82(19)
N2 C11 C12 C17 -4.7(3)
C11 C12 C13 C14 0.9(3)
C17 C12 C13 C14 -178.3(2)
C12 C13 C14 C15 0.1(4)
C13 C14 C15 C16 -0.8(4)
C14 C15 C16 C11 0.3(3)
C14 C15 C16 C19 -178.9(2)
C12 C11 C16 C15 0.8(3)
N2 C11 C16 C15 -176.59(19)
C12 C11 C16 C19 179.99(19)
N2 C11 C16 C19 2.6(3)
C13 C12 C17 C18 5.8(3)
C11 C12 C17 C18 -173.35(18)
C15 C16 C19 C20 109.0(2)
C11 C16 C19 C20 -70.2(3)
C1 N1 C21 C26 -77.0(2)
C3 N1 C21 C26 107.8(2)
C1 N1 C21 C22 105.2(2)
C3 N1 C21 C22 -70.0(2)
C26 C21 C22 C23 -0.5(3)
N1 C21 C22 C23 177.15(16)
C26 C21 C22 C29 174.37(17)
N1 C21 C22 C29 -8.0(3)
C21 C22 C23 C24 0.8(3)
C29 C22 C23 C24 -174.14(18)
C22 C23 C24 C25 -0.4(3)
C23 C24 C25 C26 -0.4(3)
C22 C21 C26 C25 -0.2(3)
N1 C21 C26 C25 -177.87(16)
C22 C21 C26 C27 -179.92(18)
N1 C21 C26 C27 2.4(3)
C24 C25 C26 C21 0.7(3)
C24 C25 C26 C27 -179.62(19)
C21 C26 C27 C28 -173.8(2)
C25 C26 C27 C28 6.5(3)
C23 C22 C29 C30 93.7(2)
C21 C22 C29 C30 -81.0(2)
C4 N3 C31 C36 -88.8(4)
C31A N3 C31 C36 -137.5(19)
C5 N3 C31 C36 79.0(4)
C4 N3 C31 C32 88.7(3)
C31A N3 C31 C32 40.0(17)
C5 N3 C31 C32 -103.5(3)
C36 C31 C32 C33 0.0(5)
N3 C31 C32 C33 -177.4(3)
C36 C31 C32 C39 -176.7(3)
N3 C31 C32 C39 5.9(5)
C31 C32 C33 C34 -1.6(5)
C39 C32 C33 C34 175.2(3)
C32 C33 C34 C35 1.6(5)
C33 C34 C35 C36 -0.1(6)
C34 C35 C36 C31 -1.4(6)
C34 C35 C36 C37 -178.9(4)
C32 C31 C36 C35 1.4(5)
N3 C31 C36 C35 178.7(3)
C32 C31 C36 C37 178.9(4)
N3 C31 C36 C37 -3.8(5)
C35 C36 C37 C38 -68.5(5)
C31 C36 C37 C38 114.1(5)
C31 C32 C39 C40 79.5(5)
C33 C32 C39 C40 -97.1(5)
C4 N3 C31A C36A 101.1(3)
C5 N3 C31A C36A -80.9(4)
C31 N3 C31A C36A -122.6(19)
C4 N3 C31A C32A -87.1(3)
C5 N3 C31A C32A 90.9(4)
C31 N3 C31A C32A 49.2(16)
N3 C31A C32A C33A -173.2(4)
C36A C31A C32A C33A -1.3
N3 C31A C32A C37A 5.3(4)
C36A C31A C32A C37A 177.2
C31A C32A C33A C34A 1.6
C37A C32A C33A C34A -176.9
C32A C33A C34A C35A -0.9
C33A C34A C35A C36A -0.3
C34A C35A C36A C31A 0.7
C34A C35A C36A C39A -177.2
N3 C31A C36A C35A 171.1(5)
C32A C31A C36A C35A 0.1
N3 C31A C36A C39A -11.0(5)
C32A C31A C36A C39A 178.0
C33A C32A C37A C38A 24.9(7)
C31A C32A C37A C38A -153.6(7)
C35A C36A C39A C40A -86.7(8)
C31A C36A C39A C40A 95.5(8)
C6 N4 C41 C46 104.4(2)
C4 N4 C41 C46 -82.9(2)
C6 N4 C41 C42 -73.7(2)
C4 N4 C41 C42 99.0(2)
C46 C41 C42 C43 -0.9(3)
N4 C41 C42 C43 177.13(16)
C46 C41 C42 C47 177.14(17)
N4 C41 C42 C47 -4.8(3)
C41 C42 C43 C44 1.1(3)
C47 C42 C43 C44 -177.00(18)
C42 C43 C44 C45 -0.4(3)
C43 C44 C45 C46 -0.5(3)
C44 C45 C46 C41 0.7(3)
C44 C45 C46 C49 -177.17(18)
C42 C41 C46 C45 0.0(3)
N4 C41 C46 C45 -177.99(16)
C42 C41 C46 C49 177.87(17)
N4 C41 C46 C49 -0.1(3)
C43 C42 C47 C48 84.1(2)
C41 C42 C47 C48 -93.9(2)
C45 C46 C49 C50 102.1(2)
C41 C46 C49 C50 -75.7(2)
